data_1502133
loop_
_publ_author_name
'Duan, Shu-Wen'
'An, Jing'
'Chen, Jia-Rong'
'Xiao, Wen-Jing'

_publ_section_title
;
 Facile synthesis of enantioenriched C\g-tetrasubstituted \a-amino acid
 derivatives via an asymmetric nucleophilic addition/protonation cascade.
;
_journal_issue 9
_journal_name_full 'Organic letters'
_journal_page_first 2290
_journal_page_last 2293
_journal_paper_doi 10.1021/ol200550y
_journal_volume 13
_journal_year 2011
_chemical_absolute_configuration unk
_chemical_formula_sum 'C32 H29 Br N2 O7'
_chemical_formula_weight 633.48
_chemical_name_systematic
; 
 ? 
;
_space_group_IT_number 19
_symmetry_cell_setting orthorhombic
_symmetry_space_group_name_Hall 'P 2ac 2ab'
_symmetry_space_group_name_H-M 'P 21 21 21'
_atom_sites_solution_hydrogens geom
_atom_sites_solution_primary direct
_atom_sites_solution_secondary difmap
_audit_creation_method SHELXL-97
_cell_angle_alpha 90.00
_cell_angle_beta 90.00
_cell_angle_gamma 90.00
_cell_formula_units_Z 4
_cell_length_a 10.7740(6)
_cell_length_b 14.2273(8)
_cell_length_c 19.8345(11)
_cell_measurement_reflns_used 7999
_cell_measurement_temperature 298(2)
_cell_measurement_theta_max 22.68
_cell_measurement_theta_min 2.37
_cell_volume 3040.3(3)
_computing_cell_refinement 'Bruker SMART'
_computing_data_collection 'Bruker SMART'
_computing_data_reduction 'Bruker SAINT'
_computing_molecular_graphics 'Bruker SHELXTL'
_computing_publication_material 'Bruker SHELXTL'
_computing_structure_refinement 'SHELXL-97 (Sheldrick, 1997)'
_computing_structure_solution 'SHELXS-97 (Sheldrick, 1990)'
_diffrn_ambient_temperature 298(2)
_diffrn_measured_fraction_theta_full 0.994
_diffrn_measured_fraction_theta_max 0.994
_diffrn_measurement_device_type 'CCD area detector'
_diffrn_measurement_method 'phi and omega scans'
_diffrn_radiation_monochromator graphite
_diffrn_radiation_source 'fine-focus sealed tube'
_diffrn_radiation_type MoK\a
_diffrn_radiation_wavelength 0.71073
_diffrn_reflns_av_R_equivalents 0.0283
_diffrn_reflns_av_sigmaI/netI 0.0478
_diffrn_reflns_limit_h_max 14
_diffrn_reflns_limit_h_min -14
_diffrn_reflns_limit_k_max 18
_diffrn_reflns_limit_k_min -18
_diffrn_reflns_limit_l_max 26
_diffrn_reflns_limit_l_min -26
_diffrn_reflns_number 28737
_diffrn_reflns_theta_full 28.29
_diffrn_reflns_theta_max 28.29
_diffrn_reflns_theta_min 2.15
_exptl_absorpt_coefficient_mu 1.402
_exptl_absorpt_correction_T_max 0.7669
_exptl_absorpt_correction_T_min 0.6041
_exptl_absorpt_correction_type none
_exptl_crystal_colour colorless
_exptl_crystal_density_diffrn 1.384
_exptl_crystal_density_method 'not measured'
_exptl_crystal_description block
_exptl_crystal_F_000 1304
_exptl_crystal_size_max 0.40
_exptl_crystal_size_mid 0.30
_exptl_crystal_size_min 0.20
_refine_diff_density_max 0.413
_refine_diff_density_min -0.348
_refine_diff_density_rms 0.041
_refine_ls_abs_structure_details 'Flack H D (1983), Acta Cryst. A39, 876-881'
_refine_ls_abs_structure_Flack 0.003(8)
_refine_ls_extinction_method none
_refine_ls_goodness_of_fit_ref 1.020
_refine_ls_hydrogen_treatment constr
_refine_ls_matrix_type full
_refine_ls_number_parameters 383
_refine_ls_number_reflns 7448
_refine_ls_number_restraints 1
_refine_ls_restrained_S_all 1.026
_refine_ls_R_factor_all 0.0752
_refine_ls_R_factor_gt 0.0438
_refine_ls_shift/su_max 0.001
_refine_ls_shift/su_mean 0.000
_refine_ls_structure_factor_coef Fsqd
_refine_ls_weighting_details 'calc w=1/[\s^2^(Fo^2^)+(0.0587P)^2^+0.3229P] where P=(Fo^2^+2Fc^2^)/3'
_refine_ls_weighting_scheme calc
_refine_ls_wR_factor_gt 0.1119
_refine_ls_wR_factor_ref 0.1260
_reflns_number_gt 4860
_reflns_number_total 7448
_reflns_threshold_expression >2sigma(I)
_cod_data_source_file ol200550y_si_001.cif
_cod_data_source_block 101014em
_cod_depositor_comments
;
The following automatic conversions were performed:

'_chemical_absolute_configuration' value ' unk ' changed to 'unk'
according to /home/saulius/struct/CIF-dictionaries/cif_core.dic
dictionary named 'cif_core.dic' version 2.4.1 from
2010-06-29.

'_symmetry_cell_setting' value 'Orthorhombic' changed to
'orthorhombic' according to
/home/saulius/struct/CIF-dictionaries/cif_core.dic dictionary named
'cif_core.dic' version 2.4.1 from 2010-06-29.

Automatic conversion script
Id: cif_fix_values 1715 2011-07-08 13:25:40Z adriana 
;
_cod_original_sg_symbol_H-M P2(1)2(1)2(1)
_cod_database_code 1502133

loop_
_symmetry_equiv_pos_as_xyz
'x, y, z'
'-x+1/2, -y, z+1/2'
'-x, y+1/2, -z+1/2'
'x+1/2, -y+1/2, -z'

loop_
_atom_site_label
_atom_site_type_symbol
_atom_site_fract_x
_atom_site_fract_y
_atom_site_fract_z
_atom_site_U_iso_or_equiv
_atom_site_adp_type
_atom_site_occupancy
_atom_site_symmetry_multiplicity
_atom_site_calc_flag
_atom_site_refinement_flags
Br1 Br 1.05221(4) 0.42260(4) 0.01209(2) 0.10417(19) Uani 1 1 d .
C1 C 0.9741(3) 0.4173(2) 0.09824(14) 0.0658(7) Uani 1 1 d .
C2 C 0.8534(3) 0.3860(2) 0.10125(14) 0.0606(7) Uani 1 1 d .
H2 H 0.8103 0.3699 0.0623 0.073 Uiso 1 1 calc R
C3 C 0.7987(2) 0.37918(19) 0.16348(13) 0.0504(6) Uani 1 1 d .
C4 C 0.8629(2) 0.40361(18) 0.22151(14) 0.0510(6) Uani 1 1 d .
C5 C 0.9843(3) 0.4369(2) 0.21747(15) 0.0600(7) Uani 1 1 d .
H5 H 1.0276 0.4541 0.2561 0.072 Uiso 1 1 calc R
C6 C 1.0384(3) 0.4435(2) 0.15460(16) 0.0655(7) Uani 1 1 d .
H6 H 1.1191 0.4659 0.1506 0.079 Uiso 1 1 calc R
C7 C 0.6688(2) 0.3475(2) 0.18125(13) 0.0504(6) Uani 1 1 d .
C8 C 0.6712(2) 0.34903(19) 0.25930(13) 0.0486(6) Uani 1 1 d .
C9 C 0.8330(3) 0.3931(2) 0.34530(14) 0.0611(7) Uani 1 1 d .
C10 C 0.7778(4) 0.3579(3) 0.46139(16) 0.0791(9) Uani 1 1 d .
C11 C 0.6541(4) 0.3232(4) 0.4887(2) 0.1094(14) Uani 1 1 d .
H11A H 0.5911 0.3694 0.4800 0.164 Uiso 1 1 calc R
H11B H 0.6609 0.3131 0.5364 0.164 Uiso 1 1 calc R
H11C H 0.6323 0.2653 0.4669 0.164 Uiso 1 1 calc R
C12 C 0.8101(5) 0.4529(4) 0.4883(2) 0.1199(17) Uani 1 1 d .
H12A H 0.8889 0.4723 0.4705 0.180 Uiso 1 1 calc R
H12B H 0.8148 0.4502 0.5366 0.180 Uiso 1 1 calc R
H12C H 0.7474 0.4972 0.4752 0.180 Uiso 1 1 calc R
C13 C 0.8803(5) 0.2873(4) 0.4708(2) 0.1258(18) Uani 1 1 d .
H13A H 0.8610 0.2311 0.4461 0.189 Uiso 1 1 calc R
H13B H 0.8884 0.2725 0.5178 0.189 Uiso 1 1 calc R
H13C H 0.9569 0.3131 0.4545 0.189 Uiso 1 1 calc R
C14 C 0.5720(2) 0.4188(2) 0.15605(13) 0.0550(6) Uani 1 1 d .
C15 C 0.4843(3) 0.3980(3) 0.10802(18) 0.0764(9) Uani 1 1 d .
H15 H 0.4820 0.3380 0.0894 0.092 Uiso 1 1 calc R
C16 C 0.4003(4) 0.4640(4) 0.0870(2) 0.0956(12) Uani 1 1 d .
H16 H 0.3421 0.4484 0.0543 0.115 Uiso 1 1 calc R
C17 C 0.4010(4) 0.5516(4) 0.1135(2) 0.0995(14) Uani 1 1 d .
H17 H 0.3418 0.5954 0.1001 0.119 Uiso 1 1 calc R
C18 C 0.4900(4) 0.5757(3) 0.1603(2) 0.0904(11) Uani 1 1 d .
H18 H 0.4935 0.6366 0.1773 0.108 Uiso 1 1 calc R
C19 C 0.5735(3) 0.5090(2) 0.18189(16) 0.0722(8) Uani 1 1 d .
H19 H 0.6321 0.5250 0.2144 0.087 Uiso 1 1 calc R
C20 C 0.6377(2) 0.2463(2) 0.15826(15) 0.0551(6) Uani 1 1 d .
H20A H 0.5498 0.2354 0.1655 0.066 Uiso 1 1 calc R
H20B H 0.6530 0.2417 0.1102 0.066 Uiso 1 1 calc R
C21 C 0.7107(2) 0.1679(2) 0.19384(16) 0.0582(7) Uani 1 1 d .
H21 H 0.6973 0.1764 0.2423 0.070 Uiso 1 1 calc R
C22 C 0.9016(3) 0.1664(3) 0.1207(2) 0.0744(9) Uani 1 1 d .
C23 C 0.9287(3) 0.1748(2) 0.2365(2) 0.0667(8) Uani 1 1 d .
C24 C 1.0363(3) 0.1708(2) 0.1352(2) 0.0782(10) Uani 1 1 d .
C25 C 1.0527(3) 0.1741(2) 0.2040(2) 0.0738(9) Uani 1 1 d .
C26 C 1.1693(3) 0.1764(3) 0.2320(3) 0.0986(13) Uani 1 1 d .
H26 H 1.1799 0.1788 0.2785 0.118 Uiso 1 1 calc R
C27 C 1.2685(4) 0.1750(4) 0.1900(4) 0.1234(19) Uani 1 1 d .
H27 H 1.3480 0.1745 0.2082 0.148 Uiso 1 1 calc R
C28 C 1.2547(4) 0.1741(4) 0.1216(4) 0.131(2) Uani 1 1 d .
H28 H 1.3249 0.1749 0.0943 0.158 Uiso 1 1 calc R
C29 C 1.1374(4) 0.1722(3) 0.0919(3) 0.1064(14) Uani 1 1 d .
H29 H 1.1275 0.1720 0.0453 0.128 Uiso 1 1 calc R
C30 C 0.6575(3) 0.0729(2) 0.17591(18) 0.0709(8) Uani 1 1 d .
C31 C 0.6925(5) -0.0918(3) 0.1856(4) 0.145(2) Uani 1 1 d D
H31A H 0.7258 -0.1290 0.2224 0.174 Uiso 1 1 calc R
H31B H 0.6026 -0.0936 0.1880 0.174 Uiso 1 1 calc R
C32 C 0.7335(8) -0.1281(6) 0.1229(4) 0.195(4) Uani 1 1 d D
H32A H 0.6892 -0.0979 0.0870 0.293 Uiso 1 1 calc R
H32B H 0.7184 -0.1946 0.1214 0.293 Uiso 1 1 calc R
H32C H 0.8208 -0.1164 0.1179 0.293 Uiso 1 1 calc R
N1 N 0.7874(2) 0.38674(15) 0.27937(11) 0.0521(5) Uani 1 1 d .
N2 N 0.8436(2) 0.17156(18) 0.18303(14) 0.0607(6) Uani 1 1 d .
O1 O 0.9352(2) 0.4212(2) 0.35712(11) 0.0941(8) Uani 1 1 d .
O2 O 0.7495(2) 0.36617(17) 0.38855(10) 0.0740(6) Uani 1 1 d .
O3 O 0.58957(18) 0.32151(16) 0.29431(10) 0.0639(5) Uani 1 1 d .
O4 O 0.8483(2) 0.1582(2) 0.06797(14) 0.1017(9) Uani 1 1 d .
O5 O 0.9015(2) 0.17875(19) 0.29469(14) 0.0858(7) Uani 1 1 d .
O6 O 0.5537(2) 0.06122(16) 0.15611(14) 0.0884(7) Uani 1 1 d .
O7 O 0.7365(2) 0.00491(18) 0.1903(2) 0.1129(11) Uani 1 1 d .

loop_
_atom_site_aniso_label
_atom_site_aniso_U_11
_atom_site_aniso_U_22
_atom_site_aniso_U_33
_atom_site_aniso_U_23
_atom_site_aniso_U_13
_atom_site_aniso_U_12
Br1 0.0767(2) 0.1606(4) 0.0752(2) 0.0076(2) 0.02857(18) -0.0143(3)
C1 0.0542(16) 0.084(2) 0.0586(15) 0.0045(15) 0.0163(12) -0.0025(16)
C2 0.0519(15) 0.0773(19) 0.0526(15) 0.0050(13) -0.0008(12) 0.0010(14)
C3 0.0409(13) 0.0577(15) 0.0524(14) 0.0003(12) -0.0007(10) 0.0001(11)
C4 0.0444(13) 0.0504(14) 0.0582(14) -0.0007(12) 0.0011(11) 0.0022(11)
C5 0.0476(14) 0.0633(16) 0.0692(16) -0.0046(14) -0.0021(12) -0.0082(13)
C6 0.0415(14) 0.0764(19) 0.0786(19) 0.0029(15) 0.0058(14) -0.0090(14)
C7 0.0383(13) 0.0678(16) 0.0451(13) -0.0018(12) 0.0022(10) 0.0016(12)
C8 0.0401(13) 0.0533(14) 0.0524(14) -0.0010(11) 0.0020(11) 0.0021(11)
C9 0.0580(17) 0.0714(19) 0.0539(16) -0.0030(13) -0.0050(13) -0.0019(15)
C10 0.091(2) 0.097(2) 0.0498(16) 0.0029(16) -0.0036(16) -0.004(2)
C11 0.109(3) 0.157(4) 0.063(2) 0.006(2) 0.015(2) -0.010(3)
C12 0.152(5) 0.137(4) 0.070(2) -0.028(3) -0.004(3) -0.022(3)
C13 0.126(4) 0.154(4) 0.097(3) 0.042(3) 0.002(3) 0.045(4)
C14 0.0426(13) 0.0704(17) 0.0520(13) 0.0039(14) 0.0050(10) 0.0051(13)
C15 0.0606(18) 0.085(2) 0.084(2) 0.0118(17) -0.0167(16) -0.0013(16)
C16 0.068(2) 0.115(3) 0.104(3) 0.024(3) -0.027(2) 0.002(2)
C17 0.067(2) 0.123(4) 0.108(3) 0.040(3) 0.004(2) 0.033(2)
C18 0.101(3) 0.084(2) 0.086(2) 0.007(2) 0.012(2) 0.029(2)
C19 0.073(2) 0.079(2) 0.0643(17) -0.0015(16) -0.0050(16) 0.0170(17)
C20 0.0374(13) 0.0661(16) 0.0618(15) -0.0078(13) -0.0038(11) -0.0015(12)
C21 0.0424(14) 0.0631(16) 0.0691(17) -0.0093(14) 0.0036(12) -0.0023(13)
C22 0.0586(18) 0.074(2) 0.091(2) -0.0232(19) 0.0113(17) 0.0034(16)
C23 0.0550(18) 0.0501(16) 0.095(3) 0.0000(16) -0.0100(16) 0.0053(14)
C24 0.0516(17) 0.0585(18) 0.124(3) -0.0121(18) 0.0187(19) 0.0050(15)
C25 0.0496(16) 0.0536(16) 0.118(3) 0.0041(17) -0.0019(18) 0.0027(15)
C26 0.050(2) 0.097(3) 0.149(4) 0.018(3) -0.015(2) -0.0001(19)
C27 0.049(2) 0.121(4) 0.201(6) 0.024(4) 0.001(3) -0.002(2)
C28 0.060(3) 0.120(4) 0.215(7) 0.012(4) 0.044(4) 0.010(2)
C29 0.063(2) 0.107(3) 0.149(4) -0.012(3) 0.035(2) 0.005(2)
C30 0.0544(17) 0.0658(19) 0.093(2) -0.0047(17) 0.0090(15) -0.0050(17)
C31 0.094(3) 0.081(3) 0.262(8) -0.022(4) 0.008(4) -0.008(3)
C32 0.191(8) 0.185(7) 0.210(8) -0.119(7) -0.009(6) -0.023(6)
N1 0.0467(12) 0.0600(13) 0.0497(12) -0.0006(10) -0.0010(9) -0.0008(10)
N2 0.0420(12) 0.0606(13) 0.0794(16) -0.0108(12) 0.0015(11) -0.0001(11)
O1 0.0712(15) 0.150(2) 0.0612(12) 0.0007(14) -0.0134(11) -0.0350(17)
O2 0.0680(14) 0.1041(16) 0.0499(11) -0.0008(11) -0.0026(10) -0.0069(12)
O3 0.0510(11) 0.0829(13) 0.0579(11) 0.0017(10) 0.0088(9) -0.0055(10)
O4 0.0727(16) 0.143(2) 0.0891(18) -0.0454(18) 0.0094(14) 0.0025(17)
O5 0.0707(15) 0.0988(17) 0.0878(18) 0.0067(14) -0.0111(13) 0.0088(13)
O6 0.0674(14) 0.0775(14) 0.1205(19) -0.0084(13) -0.0156(14) -0.0151(13)
O7 0.0666(15) 0.0609(14) 0.211(4) -0.0186(17) 0.0105(19) 0.0021(13)

loop_
_atom_type_symbol
_atom_type_description
_atom_type_scat_dispersion_real
_atom_type_scat_dispersion_imag
_atom_type_scat_source
C C 0.0033 0.0016 'International Tables Vol C Tables 4.2.6.8 and 6.1.1.4'
H H 0.0000 0.0000 'International Tables Vol C Tables 4.2.6.8 and 6.1.1.4'
N N 0.0061 0.0033 'International Tables Vol C Tables 4.2.6.8 and 6.1.1.4'
O O 0.0106 0.0060 'International Tables Vol C Tables 4.2.6.8 and 6.1.1.4'
Br Br -0.2901 2.4595 'International Tables Vol C Tables 4.2.6.8 and 6.1.1.4'

loop_
_geom_angle_atom_site_label_1
_geom_angle_atom_site_label_2
_geom_angle_atom_site_label_3
_geom_angle
C6 C1 C2 122.1(3)
C6 C1 Br1 119.9(2)
C2 C1 Br1 118.0(2)
C3 C2 C1 117.9(3)
C3 C2 H2 121.0
C1 C2 H2 121.0
C2 C3 C4 121.0(2)
C2 C3 C7 129.0(3)
C4 C3 C7 110.0(2)
C3 C4 C5 120.4(3)
C3 C4 N1 110.0(2)
C5 C4 N1 129.7(2)
C6 C5 C4 118.2(3)
C6 C5 H5 120.9
C4 C5 H5 120.9
C1 C6 C5 120.4(3)
C1 C6 H6 119.8
C5 C6 H6 119.8
C3 C7 C14 110.8(2)
C3 C7 C20 114.1(2)
C14 C7 C20 111.8(2)
C3 C7 C8 102.3(2)
C14 C7 C8 109.1(2)
C20 C7 C8 108.1(2)
O3 C8 N1 127.9(2)
O3 C8 C7 124.6(2)
N1 C8 C7 107.5(2)
O1 C9 O2 127.4(3)
O1 C9 N1 121.9(3)
O2 C9 N1 110.7(2)
O2 C10 C12 109.0(3)
O2 C10 C13 109.0(3)
C12 C10 C13 112.9(4)
O2 C10 C11 101.1(3)
C12 C10 C11 111.7(4)
C13 C10 C11 112.4(4)
C10 C11 H11A 109.5
C10 C11 H11B 109.5
H11A C11 H11B 109.5
C10 C11 H11C 109.5
H11A C11 H11C 109.5
H11B C11 H11C 109.5
C10 C12 H12A 109.5
C10 C12 H12B 109.5
H12A C12 H12B 109.5
C10 C12 H12C 109.5
H12A C12 H12C 109.5
H12B C12 H12C 109.5
C10 C13 H13A 109.5
C10 C13 H13B 109.5
H13A C13 H13B 109.5
C10 C13 H13C 109.5
H13A C13 H13C 109.5
H13B C13 H13C 109.5
C15 C14 C19 117.7(3)
C15 C14 C7 123.4(3)
C19 C14 C7 118.9(2)
C16 C15 C14 121.2(4)
C16 C15 H15 119.4
C14 C15 H15 119.4
C17 C16 C15 120.7(4)
C17 C16 H16 119.7
C15 C16 H16 119.7
C16 C17 C18 119.7(4)
C16 C17 H17 120.2
C18 C17 H17 120.2
C19 C18 C17 119.6(4)
C19 C18 H18 120.2
C17 C18 H18 120.2
C18 C19 C14 121.1(3)
C18 C19 H19 119.4
C14 C19 H19 119.4
C21 C20 C7 115.5(2)
C21 C20 H20A 108.4
C7 C20 H20A 108.4
C21 C20 H20B 108.4
C7 C20 H20B 108.4
H20A C20 H20B 107.5
N2 C21 C30 111.9(2)
N2 C21 C20 114.3(2)
C30 C21 C20 110.3(2)
N2 C21 H21 106.6
C30 C21 H21 106.6
C20 C21 H21 106.6
O4 C22 N2 124.5(3)
O4 C22 C24 130.1(4)
N2 C22 C24 105.4(3)
O5 C23 N2 124.9(3)
O5 C23 C25 130.0(3)
N2 C23 C25 105.1(3)
C25 C24 C29 120.8(4)
C25 C24 C22 108.7(3)
C29 C24 C22 130.5(4)
C26 C25 C24 121.3(4)
C26 C25 C23 130.4(4)
C24 C25 C23 108.3(3)
C27 C26 C25 118.1(5)
C27 C26 H26 120.9
C25 C26 H26 120.9
C26 C27 C28 121.7(5)
C26 C27 H27 119.1
C28 C27 H27 119.1
C27 C28 C29 121.3(5)
C27 C28 H28 119.4
C29 C28 H28 119.4
C24 C29 C28 116.7(5)
C24 C29 H29 121.6
C28 C29 H29 121.6
O6 C30 O7 124.9(3)
O6 C30 C21 123.8(3)
O7 C30 C21 111.1(3)
C32 C31 O7 107.4(5)
C32 C31 H31A 110.2
O7 C31 H31A 110.2
C32 C31 H31B 110.2
O7 C31 H31B 110.2
H31A C31 H31B 108.5
C31 C32 H32A 109.5
C31 C32 H32B 109.5
H32A C32 H32B 109.5
C31 C32 H32C 109.5
H32A C32 H32C 109.5
H32B C32 H32C 109.5
C9 N1 C8 126.6(2)
C9 N1 C4 122.7(2)
C8 N1 C4 109.9(2)
C22 N2 C23 112.4(3)
C22 N2 C21 125.1(3)
C23 N2 C21 122.4(3)
C9 O2 C10 121.6(3)
C30 O7 C31 117.9(3)

loop_
_geom_bond_atom_site_label_1
_geom_bond_atom_site_label_2
_geom_bond_distance
Br1 C1 1.906(3)
C1 C6 1.367(4)
C1 C2 1.376(4)
C2 C3 1.371(4)
C2 H2 0.9300
C3 C4 1.387(4)
C3 C7 1.512(4)
C4 C5 1.393(4)
C4 N1 1.427(3)
C5 C6 1.380(4)
C5 H5 0.9300
C6 H6 0.9300
C7 C14 1.538(4)
C7 C20 1.548(4)
C7 C8 1.548(4)
C8 O3 1.187(3)
C8 N1 1.419(3)
C9 O1 1.195(4)
C9 O2 1.301(4)
C9 N1 1.400(4)
C10 O2 1.481(4)
C10 C12 1.494(6)
C10 C13 1.505(6)
C10 C11 1.521(6)
C11 H11A 0.9600
C11 H11B 0.9600
C11 H11C 0.9600
C12 H12A 0.9600
C12 H12B 0.9600
C12 H12C 0.9600
C13 H13A 0.9600
C13 H13B 0.9600
C13 H13C 0.9600
C14 C15 1.374(4)
C14 C19 1.383(5)
C15 C16 1.369(5)
C15 H15 0.9300
C16 C17 1.353(6)
C16 H16 0.9300
C17 C18 1.378(6)
C17 H17 0.9300
C18 C19 1.376(5)
C18 H18 0.9300
C19 H19 0.9300
C20 C21 1.536(4)
C20 H20A 0.9700
C20 H20B 0.9700
C21 N2 1.449(4)
C21 C30 1.510(5)
C21 H21 0.9800
C22 O4 1.198(4)
C22 N2 1.388(4)
C22 C24 1.481(5)
C23 O5 1.192(4)
C23 N2 1.403(4)
C23 C25 1.483(5)
C24 C25 1.377(5)
C24 C29 1.388(5)
C25 C26 1.374(5)
C26 C27 1.356(7)
C26 H26 0.9300
C27 C28 1.364(8)
C27 H27 0.9300
C28 C29 1.395(8)
C28 H28 0.9300
C29 H29 0.9300
C30 O6 1.196(4)
C30 O7 1.319(4)
C31 C32 1.416(7)
C31 O7 1.458(6)
C31 H31A 0.9700
C31 H31B 0.9700
C32 H32A 0.9600
C32 H32B 0.9600
C32 H32C 0.9600

loop_
_geom_torsion_atom_site_label_1
_geom_torsion_atom_site_label_2
_geom_torsion_atom_site_label_3
_geom_torsion_atom_site_label_4
_geom_torsion
C6 C1 C2 C3 -1.7(5)
Br1 C1 C2 C3 177.8(2)
C1 C2 C3 C4 0.4(4)
C1 C2 C3 C7 179.8(3)
C2 C3 C4 C5 0.8(4)
C7 C3 C4 C5 -178.7(2)
C2 C3 C4 N1 -177.7(3)
C7 C3 C4 N1 2.7(3)
C3 C4 C5 C6 -0.8(4)
N1 C4 C5 C6 177.5(3)
C2 C1 C6 C5 1.7(5)
Br1 C1 C6 C5 -177.8(2)
C4 C5 C6 C1 -0.5(5)
C2 C3 C7 C14 -68.1(4)
C4 C3 C7 C14 111.4(2)
C2 C3 C7 C20 59.2(4)
C4 C3 C7 C20 -121.3(3)
C2 C3 C7 C8 175.7(3)
C4 C3 C7 C8 -4.8(3)
C3 C7 C8 O3 -173.7(3)
C14 C7 C8 O3 68.8(3)
C20 C7 C8 O3 -52.9(3)
C3 C7 C8 N1 5.2(3)
C14 C7 C8 N1 -112.3(2)
C20 C7 C8 N1 125.9(2)
C3 C7 C14 C15 116.1(3)
C20 C7 C14 C15 -12.4(4)
C8 C7 C14 C15 -132.0(3)
C3 C7 C14 C19 -62.9(3)
C20 C7 C14 C19 168.6(3)
C8 C7 C14 C19 49.1(3)
C19 C14 C15 C16 -0.8(5)
C7 C14 C15 C16 -179.8(3)
C14 C15 C16 C17 -0.4(6)
C15 C16 C17 C18 2.3(7)
C16 C17 C18 C19 -2.9(6)
C17 C18 C19 C14 1.7(6)
C15 C14 C19 C18 0.1(5)
C7 C14 C19 C18 179.2(3)
C3 C7 C20 C21 66.7(3)
C14 C7 C20 C21 -166.5(2)
C8 C7 C20 C21 -46.4(3)
C7 C20 C21 N2 -62.4(3)
C7 C20 C21 C30 170.5(2)
O4 C22 C24 C25 -176.0(4)
N2 C22 C24 C25 2.5(4)
O4 C22 C24 C29 4.4(8)
N2 C22 C24 C29 -177.1(4)
C29 C24 C25 C26 -1.8(6)
C22 C24 C25 C26 178.5(3)
C29 C24 C25 C23 178.1(3)
C22 C24 C25 C23 -1.6(4)
O5 C23 C25 C26 1.1(6)
N2 C23 C25 C26 180.0(4)
O5 C23 C25 C24 -178.8(3)
N2 C23 C25 C24 0.1(3)
C24 C25 C26 C27 -0.2(6)
C23 C25 C26 C27 180.0(4)
C25 C26 C27 C28 1.9(8)
C26 C27 C28 C29 -1.7(9)
C25 C24 C29 C28 2.0(6)
C22 C24 C29 C28 -178.4(4)
C27 C28 C29 C24 -0.3(8)
N2 C21 C30 O6 -150.7(3)
C20 C21 C30 O6 -22.3(5)
N2 C21 C30 O7 34.5(4)
C20 C21 C30 O7 162.9(3)
O1 C9 N1 C8 175.7(3)
O2 C9 N1 C8 -5.2(4)
O1 C9 N1 C4 6.9(4)
O2 C9 N1 C4 -174.1(2)
O3 C8 N1 C9 4.9(4)
C7 C8 N1 C9 -174.0(3)
O3 C8 N1 C4 174.9(3)
C7 C8 N1 C4 -3.9(3)
C3 C4 N1 C9 171.4(2)
C5 C4 N1 C9 -7.0(4)
C3 C4 N1 C8 0.8(3)
C5 C4 N1 C8 -177.6(3)
O4 C22 N2 C23 176.1(4)
C24 C22 N2 C23 -2.5(4)
O4 C22 N2 C21 0.0(6)
C24 C22 N2 C21 -178.7(3)
O5 C23 N2 C22 -179.5(3)
C25 C23 N2 C22 1.6(3)
O5 C23 N2 C21 -3.2(5)
C25 C23 N2 C21 177.9(3)
C30 C21 N2 C22 66.7(4)
C20 C21 N2 C22 -59.6(4)
C30 C21 N2 C23 -109.1(3)
C20 C21 N2 C23 124.6(3)
O1 C9 O2 C10 -6.6(5)
N1 C9 O2 C10 174.4(3)
C12 C10 O2 C9 63.3(5)
C13 C10 O2 C9 -60.3(4)
C11 C10 O2 C9 -178.9(3)
O6 C30 O7 C31 -3.8(7)
C21 C30 O7 C31 170.9(4)
C32 C31 O7 C30 99.5(6)
